data_4102260
loop_
_publ_author_name
'Takashi Abe'
'Takeaki Iwamoto'
'Mitsuo Kira'

_publ_section_title
;
 A Stable 1,2-Disilacyclohexene and Its 14-Electron Palladium(0) Complex
;
_journal_name_full 'Journal of the American Chemical Society'
_journal_page_first 5008
_journal_page_last 5009
_journal_paper_doi 10.1021/ja101654b
_journal_volume 132
_journal_year 2010
_chemical_formula_sum 'C28 H50 Si6'
_chemical_formula_weight 555.22
_chemical_name_systematic
; 
 ? 
;
_space_group_IT_number 14
_symmetry_cell_setting monoclinic
_symmetry_space_group_name_Hall '-P 2yab'
_symmetry_space_group_name_H-M 'P 1 21/a 1'
_atom_sites_solution_hydrogens geom
_atom_sites_solution_primary direct
_atom_sites_solution_secondary difmap
_audit_creation_method SHELXL-97
_cell_angle_alpha 90.00
_cell_angle_beta 111.7874(11)
_cell_angle_gamma 90.00
_cell_formula_units_Z 4
_cell_length_a 17.071(6)
_cell_length_b 9.127(3)
_cell_length_c 22.864(8)
_cell_measurement_reflns_used 10293
_cell_measurement_temperature 150
_cell_measurement_theta_max 27.4835
_cell_measurement_theta_min 3.2698
_cell_volume 3308(2)
_computing_cell_refinement 'CrystalClear (Rigaku Corp., 2000)'
_computing_data_collection 'CrystalClear (Rigaku Corp., 2000)'
_computing_data_reduction 'CrystalClear (Rigaku Corp., 2000)'
_computing_structure_refinement 'SHELXL-97 (Sheldrick, 1997)'
_computing_structure_solution 'SHELXS-97 (Sheldrick, 1990)'
_diffrn_ambient_temperature 150
_diffrn_measured_fraction_theta_full 0.963
_diffrn_measured_fraction_theta_max 0.966
_diffrn_radiation_monochromator graphite
_diffrn_radiation_source 'fine-focus sealed tube'
_diffrn_radiation_type MoK\a
_diffrn_radiation_wavelength 0.71070
_diffrn_reflns_av_R_equivalents 0.0481
_diffrn_reflns_av_sigmaI/netI 0.0306
_diffrn_reflns_limit_h_max 22
_diffrn_reflns_limit_h_min -22
_diffrn_reflns_limit_k_max 11
_diffrn_reflns_limit_k_min -11
_diffrn_reflns_limit_l_max 29
_diffrn_reflns_limit_l_min -29
_diffrn_reflns_number 44976
_diffrn_reflns_theta_full 25.00
_diffrn_reflns_theta_max 27.48
_diffrn_reflns_theta_min 3.27
_exptl_absorpt_coefficient_mu 0.268
_exptl_absorpt_correction_T_max 0.9610
_exptl_absorpt_correction_T_min 0.9484
_exptl_absorpt_correction_type multi-scan
_exptl_absorpt_process_details '(Jacobson, 1998)'
_exptl_crystal_colour yellow
_exptl_crystal_density_diffrn 1.115
_exptl_crystal_density_method 'not measured'
_exptl_crystal_description prism
_exptl_crystal_F_000 1208
_exptl_crystal_size_max 0.20
_exptl_crystal_size_mid 0.20
_exptl_crystal_size_min 0.15
_refine_diff_density_max 0.430
_refine_diff_density_min -0.236
_refine_diff_density_rms 0.057
_refine_ls_extinction_method none
_refine_ls_goodness_of_fit_ref 1.227
_refine_ls_hydrogen_treatment constr
_refine_ls_matrix_type full
_refine_ls_number_parameters 319
_refine_ls_number_reflns 7306
_refine_ls_number_restraints 0
_refine_ls_restrained_S_all 1.227
_refine_ls_R_factor_all 0.0563
_refine_ls_R_factor_gt 0.0534
_refine_ls_shift/su_max 0.001
_refine_ls_shift/su_mean 0.000
_refine_ls_structure_factor_coef Fsqd
_refine_ls_weighting_details 'calc w=1/[\s^2^(Fo^2^)+(0.0442P)^2^+1.7052P] where P=(Fo^2^+2Fc^2^)/3'
_refine_ls_weighting_scheme calc
_refine_ls_wR_factor_gt 0.1129
_refine_ls_wR_factor_ref 0.1144
_reflns_number_gt 7098
_reflns_number_total 7306
_reflns_threshold_expression >2sigma(I)
_cod_data_source_file ja101654b_si_002.cif
_cod_data_source_block ta27
_cod_depositor_comments
;
The following automatic conversions were performed:

'_exptl_absorpt_correction_type' value 'Multi-scan' changed to
'multi-scan' according to the built-in table from CIF Core dictionary
named 'cif_core.dic' version 2.4.1 from 2010-06-29.

Automatic conversion script
Id: cif_fix_values 1715 2011-07-08 13:25:40Z adriana 
;
_cod_original_cell_volume 3307.9(19)
_cod_database_code 4102260

loop_
_symmetry_equiv_pos_as_xyz
'x, y, z'
'-x+1/2, y+1/2, -z'
'-x, -y, -z'
'x-1/2, -y-1/2, z'

loop_
_atom_site_label
_atom_site_type_symbol
_atom_site_fract_x
_atom_site_fract_y
_atom_site_fract_z
_atom_site_U_iso_or_equiv
_atom_site_adp_type
_atom_site_occupancy
_atom_site_symmetry_multiplicity
_atom_site_calc_flag
_atom_site_refinement_flags
Si1 Si 0.68791(3) 0.89333(6) 0.19805(3) 0.02150(13) Uani 1 1 d .
Si2 Si 0.78453(3) 0.83306(6) 0.28691(3) 0.02233(13) Uani 1 1 d .
C1 C 0.58463(11) 0.79453(19) 0.18130(9) 0.0175(4) Uani 1 1 d .
C2 C 0.59027(12) 0.7351(2) 0.24772(9) 0.0186(4) Uani 1 1 d .
H1 H 0.5947 0.8206 0.2754 0.022 Uiso 1 1 calc R
H2 H 0.5365 0.6849 0.2420 0.022 Uiso 1 1 calc R
C3 C 0.66338(12) 0.6289(2) 0.28266(9) 0.0183(4) Uani 1 1 d .
H3 H 0.6791 0.5767 0.2506 0.022 Uiso 1 1 calc R
H4 H 0.6416 0.5545 0.3043 0.022 Uiso 1 1 calc R
C4 C 0.74669(12) 0.6968(2) 0.33289(9) 0.0180(4) Uani 1 1 d .
C5 C 0.71457(12) 0.9968(2) 0.13688(9) 0.0206(4) Uani 1 1 d .
C6 C 0.87878(12) 0.9544(2) 0.32314(9) 0.0206(4) Uani 1 1 d .
Si3 Si 0.49695(3) 0.93848(6) 0.15873(3) 0.02177(13) Uani 1 1 d .
C7 C 0.51335(16) 1.0698(3) 0.22545(11) 0.0380(6) Uani 1 1 d .
H5 H 0.4734 1.1513 0.2109 0.057 Uiso 1 1 calc R
H6 H 0.5712 1.1077 0.2403 0.057 Uiso 1 1 calc R
H7 H 0.5040 1.0189 0.2600 0.057 Uiso 1 1 calc R
C8 C 0.39199(14) 0.8498(3) 0.14197(12) 0.0330(5) Uani 1 1 d .
H8 H 0.3481 0.9254 0.1316 0.049 Uiso 1 1 calc R
H9 H 0.3931 0.7953 0.1792 0.049 Uiso 1 1 calc R
H10 H 0.3798 0.7825 0.1063 0.049 Uiso 1 1 calc R
C9 C 0.49205(15) 1.0555(2) 0.09035(11) 0.0313(5) Uani 1 1 d .
H11 H 0.4800 0.9940 0.0529 0.047 Uiso 1 1 calc R
H12 H 0.5463 1.1051 0.0998 0.047 Uiso 1 1 calc R
H13 H 0.4473 1.1288 0.0825 0.047 Uiso 1 1 calc R
Si4 Si 0.56072(3) 0.63964(6) 0.12068(2) 0.01970(13) Uani 1 1 d .
C10 C 0.49859(16) 0.7029(2) 0.03844(10) 0.0326(5) Uani 1 1 d .
H14 H 0.4901 0.6205 0.0092 0.049 Uiso 1 1 calc R
H15 H 0.5295 0.7811 0.0269 0.049 Uiso 1 1 calc R
H16 H 0.4437 0.7401 0.0362 0.049 Uiso 1 1 calc R
C11 C 0.65811(15) 0.5496(3) 0.11793(11) 0.0338(5) Uani 1 1 d .
H17 H 0.6423 0.4807 0.0826 0.051 Uiso 1 1 calc R
H18 H 0.6869 0.4966 0.1574 0.051 Uiso 1 1 calc R
H19 H 0.6959 0.6245 0.1124 0.051 Uiso 1 1 calc R
C12 C 0.49748(16) 0.4928(2) 0.14003(11) 0.0351(5) Uani 1 1 d .
H20 H 0.4450 0.5348 0.1406 0.053 Uiso 1 1 calc R
H21 H 0.5302 0.4513 0.1815 0.053 Uiso 1 1 calc R
H22 H 0.4842 0.4154 0.1081 0.053 Uiso 1 1 calc R
Si5 Si 0.72395(3) 0.77753(6) 0.40230(2) 0.02034(13) Uani 1 1 d .
C13 C 0.69007(15) 0.9746(2) 0.39051(11) 0.0321(5) Uani 1 1 d .
H23 H 0.6962 1.0181 0.4312 0.048 Uiso 1 1 calc R
H24 H 0.6309 0.9804 0.3619 0.048 Uiso 1 1 calc R
H25 H 0.7254 1.0282 0.3724 0.048 Uiso 1 1 calc R
C14 C 0.63776(14) 0.6724(3) 0.41556(11) 0.0315(5) Uani 1 1 d .
H26 H 0.6272 0.7146 0.4513 0.047 Uiso 1 1 calc R
H27 H 0.6548 0.5698 0.4246 0.047 Uiso 1 1 calc R
H28 H 0.5862 0.6778 0.3777 0.047 Uiso 1 1 calc R
C15 C 0.81775(14) 0.7693(3) 0.47845(10) 0.0309(5) Uani 1 1 d .
H29 H 0.8632 0.8302 0.4752 0.046 Uiso 1 1 calc R
H30 H 0.8372 0.6677 0.4871 0.046 Uiso 1 1 calc R
H31 H 0.8017 0.8058 0.5128 0.046 Uiso 1 1 calc R
Si6 Si 0.82528(3) 0.53735(6) 0.35716(3) 0.02261(13) Uani 1 1 d .
C16 C 0.82304(17) 0.4327(3) 0.28592(12) 0.0411(6) Uani 1 1 d .
H32 H 0.8704 0.3636 0.2980 0.062 Uiso 1 1 calc R
H33 H 0.8278 0.5011 0.2544 0.062 Uiso 1 1 calc R
H34 H 0.7698 0.3786 0.2682 0.062 Uiso 1 1 calc R
C17 C 0.93737(14) 0.5965(3) 0.39965(13) 0.0415(6) Uani 1 1 d .
H35 H 0.9412 0.6557 0.4364 0.062 Uiso 1 1 calc R
H36 H 0.9560 0.6549 0.3713 0.062 Uiso 1 1 calc R
H37 H 0.9735 0.5099 0.4135 0.062 Uiso 1 1 calc R
C18 C 0.79575(17) 0.4021(3) 0.40726(12) 0.0380(6) Uani 1 1 d .
H38 H 0.7369 0.3718 0.3856 0.057 Uiso 1 1 calc R
H39 H 0.8023 0.4476 0.4476 0.057 Uiso 1 1 calc R
H40 H 0.8326 0.3161 0.4148 0.057 Uiso 1 1 calc R
C19 C 0.70097(17) 0.9440(3) 0.07668(11) 0.0378(6) Uani 1 1 d .
H41 H 0.6736 0.8523 0.0639 0.045 Uiso 1 1 calc R
C20 C 0.72663(19) 1.0227(3) 0.03492(12) 0.0433(6) Uani 1 1 d .
H42 H 0.7162 0.9849 -0.0060 0.052 Uiso 1 1 calc R
C21 C 0.76690(16) 1.1547(3) 0.05248(12) 0.0374(5) Uani 1 1 d .
H43 H 0.7852 1.2076 0.0241 0.045 Uiso 1 1 calc R
C22 C 0.78067(16) 1.2100(2) 0.11135(12) 0.0378(6) Uani 1 1 d .
H44 H 0.8081 1.3018 0.1235 0.045 Uiso 1 1 calc R
C23 C 0.75473(14) 1.1324(2) 0.15319(11) 0.0294(5) Uani 1 1 d .
H45 H 0.7645 1.1723 0.1937 0.035 Uiso 1 1 calc R
C24 C 0.92255(12) 1.0025(2) 0.28551(10) 0.0231(4) Uani 1 1 d .
H46 H 0.9071 0.9655 0.2439 0.028 Uiso 1 1 calc R
C25 C 0.98795(13) 1.1031(2) 0.30786(11) 0.0272(4) Uani 1 1 d .
H47 H 1.0164 1.1349 0.2814 0.033 Uiso 1 1 calc R
C26 C 1.01186(13) 1.1572(2) 0.36847(11) 0.0302(5) Uani 1 1 d .
H48 H 1.0565 1.2264 0.3836 0.036 Uiso 1 1 calc R
C27 C 0.97072(14) 1.1104(3) 0.40687(11) 0.0336(5) Uani 1 1 d .
H49 H 0.9875 1.1463 0.4487 0.040 Uiso 1 1 calc R
C28 C 0.90463(13) 1.0105(3) 0.38423(10) 0.0295(5) Uani 1 1 d .
H50 H 0.8765 0.9797 0.4110 0.035 Uiso 1 1 calc R

loop_
_atom_site_aniso_label
_atom_site_aniso_U_11
_atom_site_aniso_U_22
_atom_site_aniso_U_33
_atom_site_aniso_U_23
_atom_site_aniso_U_13
_atom_site_aniso_U_12
Si1 0.0198(3) 0.0251(3) 0.0180(3) 0.0013(2) 0.0051(2) -0.0056(2)
Si2 0.0198(3) 0.0250(3) 0.0194(3) 0.0016(2) 0.0040(2) -0.0073(2)
C1 0.0163(9) 0.0166(9) 0.0174(9) -0.0007(7) 0.0037(7) -0.0010(7)
C2 0.0176(9) 0.0202(9) 0.0176(9) -0.0012(7) 0.0063(7) -0.0013(7)
C3 0.0199(9) 0.0172(9) 0.0169(9) -0.0009(7) 0.0057(7) -0.0021(7)
C4 0.0177(9) 0.0184(9) 0.0175(9) -0.0013(7) 0.0059(7) -0.0023(7)
C5 0.0184(9) 0.0209(9) 0.0213(10) 0.0032(7) 0.0059(8) 0.0002(7)
C6 0.0163(9) 0.0182(9) 0.0249(10) 0.0011(7) 0.0050(8) -0.0014(7)
Si3 0.0222(3) 0.0194(3) 0.0220(3) -0.0005(2) 0.0063(2) 0.0033(2)
C7 0.0419(14) 0.0308(12) 0.0358(13) -0.0077(10) 0.0078(11) 0.0136(10)
C8 0.0229(11) 0.0339(12) 0.0409(13) 0.0034(10) 0.0104(10) 0.0044(9)
C9 0.0340(12) 0.0243(11) 0.0345(12) 0.0079(9) 0.0114(10) 0.0056(9)
Si4 0.0218(3) 0.0176(3) 0.0180(3) -0.00291(19) 0.0054(2) -0.00123(19)
C10 0.0424(13) 0.0283(11) 0.0212(11) -0.0044(8) 0.0050(9) 0.0046(9)
C11 0.0333(12) 0.0361(12) 0.0314(12) -0.0083(9) 0.0114(10) 0.0062(10)
C12 0.0463(14) 0.0248(11) 0.0348(13) -0.0076(9) 0.0157(11) -0.0134(10)
Si5 0.0209(3) 0.0220(3) 0.0177(3) -0.0035(2) 0.0067(2) -0.0024(2)
C13 0.0383(12) 0.0278(11) 0.0284(11) -0.0088(9) 0.0101(10) 0.0026(9)
C14 0.0302(11) 0.0383(12) 0.0318(12) -0.0071(9) 0.0181(10) -0.0065(9)
C15 0.0329(12) 0.0379(12) 0.0178(10) -0.0032(9) 0.0047(9) -0.0031(9)
Si6 0.0205(3) 0.0242(3) 0.0223(3) 0.0015(2) 0.0069(2) 0.0038(2)
C16 0.0458(14) 0.0422(14) 0.0327(13) -0.0023(10) 0.0117(11) 0.0211(11)
C17 0.0226(11) 0.0434(14) 0.0506(16) 0.0032(12) 0.0042(10) 0.0064(10)
C18 0.0451(14) 0.0279(12) 0.0448(14) 0.0124(10) 0.0211(12) 0.0092(10)
C19 0.0530(15) 0.0346(12) 0.0269(12) -0.0047(9) 0.0162(11) -0.0191(11)
C20 0.0625(17) 0.0456(15) 0.0267(12) -0.0029(10) 0.0223(12) -0.0155(13)
C21 0.0427(14) 0.0346(13) 0.0408(14) 0.0133(10) 0.0226(11) -0.0027(10)
C22 0.0450(14) 0.0235(11) 0.0485(15) 0.0026(10) 0.0215(12) -0.0097(10)
C23 0.0375(12) 0.0223(10) 0.0308(12) -0.0033(8) 0.0153(10) -0.0044(9)
C24 0.0218(10) 0.0220(10) 0.0247(10) 0.0025(8) 0.0076(8) 0.0010(8)
C25 0.0212(10) 0.0229(10) 0.0379(12) 0.0082(9) 0.0114(9) -0.0001(8)
C26 0.0171(10) 0.0219(10) 0.0447(13) -0.0012(9) 0.0035(9) -0.0036(8)
C27 0.0266(11) 0.0365(12) 0.0310(12) -0.0109(9) 0.0029(9) -0.0064(9)
C28 0.0238(10) 0.0384(12) 0.0252(11) -0.0027(9) 0.0077(9) -0.0071(9)

loop_
_atom_type_symbol
_atom_type_description
_atom_type_scat_dispersion_real
_atom_type_scat_dispersion_imag
_atom_type_scat_source
C C 0.0033 0.0016 'International Tables Vol C Tables 4.2.6.8 and 6.1.1.4'
H H 0.0000 0.0000 'International Tables Vol C Tables 4.2.6.8 and 6.1.1.4'
Si Si 0.0817 0.0704 'International Tables Vol C Tables 4.2.6.8 and 6.1.1.4'

loop_
_geom_angle_atom_site_label_1
_geom_angle_atom_site_label_2
_geom_angle_atom_site_label_3
_geom_angle
C5 Si1 C1 123.71(9)
C5 Si1 Si2 121.14(7)
C1 Si1 Si2 113.50(6)
C6 Si2 C4 123.88(9)
C6 Si2 Si1 119.73(7)
C4 Si2 Si1 113.05(7)
C2 C1 Si1 104.44(12)
C2 C1 Si3 104.90(12)
Si1 C1 Si3 107.75(9)
C2 C1 Si4 111.27(12)
Si1 C1 Si4 115.56(10)
Si3 C1 Si4 112.13(9)
C3 C2 C1 117.41(15)
C3 C2 H1 108.0
C1 C2 H1 108.0
C3 C2 H2 108.0
C1 C2 H2 108.0
H1 C2 H2 107.2
C2 C3 C4 117.60(15)
C2 C3 H3 107.9
C4 C3 H3 107.9
C2 C3 H4 107.9
C4 C3 H4 107.9
H3 C3 H4 107.2
C3 C4 Si2 104.73(12)
C3 C4 Si5 110.34(13)
Si2 C4 Si5 115.09(10)
C3 C4 Si6 104.83(12)
Si2 C4 Si6 108.27(10)
Si5 C4 Si6 112.80(10)
C19 C5 C23 117.07(19)
C19 C5 Si1 124.33(15)
C23 C5 Si1 118.51(15)
C28 C6 C24 117.16(18)
C28 C6 Si2 124.01(15)
C24 C6 Si2 118.61(15)
C9 Si3 C8 109.47(11)
C9 Si3 C7 105.17(11)
C8 Si3 C7 106.56(12)
C9 Si3 C1 113.94(9)
C8 Si3 C1 110.62(9)
C7 Si3 C1 110.70(9)
Si3 C7 H5 109.5
Si3 C7 H6 109.5
H5 C7 H6 109.5
Si3 C7 H7 109.5
H5 C7 H7 109.5
H6 C7 H7 109.5
Si3 C8 H8 109.5
Si3 C8 H9 109.5
H8 C8 H9 109.5
Si3 C8 H10 109.5
H8 C8 H10 109.5
H9 C8 H10 109.5
Si3 C9 H11 109.5
Si3 C9 H12 109.5
H11 C9 H12 109.5
Si3 C9 H13 109.5
H11 C9 H13 109.5
H12 C9 H13 109.5
C12 Si4 C10 107.22(11)
C12 Si4 C11 106.85(11)
C10 Si4 C11 106.24(11)
C12 Si4 C1 110.12(10)
C10 Si4 C1 112.83(9)
C11 Si4 C1 113.21(9)
Si4 C10 H14 109.5
Si4 C10 H15 109.5
H14 C10 H15 109.5
Si4 C10 H16 109.5
H14 C10 H16 109.5
H15 C10 H16 109.5
Si4 C11 H17 109.5
Si4 C11 H18 109.5
H17 C11 H18 109.5
Si4 C11 H19 109.5
H17 C11 H19 109.5
H18 C11 H19 109.5
Si4 C12 H20 109.5
Si4 C12 H21 109.5
H20 C12 H21 109.5
Si4 C12 H22 109.5
H20 C12 H22 109.5
H21 C12 H22 109.5
C14 Si5 C13 107.17(11)
C14 Si5 C15 106.26(11)
C13 Si5 C15 106.39(10)
C14 Si5 C4 110.49(9)
C13 Si5 C4 113.31(9)
C15 Si5 C4 112.79(10)
Si5 C13 H23 109.5
Si5 C13 H24 109.5
H23 C13 H24 109.5
Si5 C13 H25 109.5
H23 C13 H25 109.5
H24 C13 H25 109.5
Si5 C14 H26 109.5
Si5 C14 H27 109.5
H26 C14 H27 109.5
Si5 C14 H28 109.5
H26 C14 H28 109.5
H27 C14 H28 109.5
Si5 C15 H29 109.5
Si5 C15 H30 109.5
H29 C15 H30 109.5
Si5 C15 H31 109.5
H29 C15 H31 109.5
H30 C15 H31 109.5
C17 Si6 C18 109.09(12)
C17 Si6 C16 106.53(13)
C18 Si6 C16 105.75(13)
C17 Si6 C4 113.65(10)
C18 Si6 C4 111.01(10)
C16 Si6 C4 110.42(10)
Si6 C16 H32 109.5
Si6 C16 H33 109.5
H32 C16 H33 109.5
Si6 C16 H34 109.5
H32 C16 H34 109.5
H33 C16 H34 109.5
Si6 C17 H35 109.5
Si6 C17 H36 109.5
H35 C17 H36 109.5
Si6 C17 H37 109.5
H35 C17 H37 109.5
H36 C17 H37 109.5
Si6 C18 H38 109.5
Si6 C18 H39 109.5
H38 C18 H39 109.5
Si6 C18 H40 109.5
H38 C18 H40 109.5
H39 C18 H40 109.5
C20 C19 C5 121.4(2)
C20 C19 H41 119.3
C5 C19 H41 119.3
C21 C20 C19 120.3(2)
C21 C20 H42 119.8
C19 C20 H42 119.8
C20 C21 C22 119.6(2)
C20 C21 H43 120.2
C22 C21 H43 120.2
C21 C22 C23 120.4(2)
C21 C22 H44 119.8
C23 C22 H44 119.8
C22 C23 C5 121.2(2)
C22 C23 H45 119.4
C5 C23 H45 119.4
C25 C24 C6 121.3(2)
C25 C24 H46 119.3
C6 C24 H46 119.3
C26 C25 C24 120.2(2)
C26 C25 H47 119.9
C24 C25 H47 119.9
C27 C26 C25 119.77(19)
C27 C26 H48 120.1
C25 C26 H48 120.1
C26 C27 C28 120.0(2)
C26 C27 H49 120.0
C28 C27 H49 120.0
C27 C28 C6 121.6(2)
C27 C28 H50 119.2
C6 C28 H50 119.2

loop_
_geom_bond_atom_site_label_1
_geom_bond_atom_site_label_2
_geom_bond_distance
Si1 C5 1.878(2)
Si1 C1 1.889(2)
Si1 Si2 2.1595(9)
Si2 C6 1.874(2)
Si2 C4 1.8902(19)
C1 C2 1.581(3)
C1 Si3 1.9129(19)
C1 Si4 1.9146(19)
C2 C3 1.548(3)
C2 H1 0.9900
C2 H2 0.9900
C3 C4 1.586(3)
C3 H3 0.9900
C3 H4 0.9900
C4 Si5 1.915(2)
C4 Si6 1.917(2)
C5 C19 1.394(3)
C5 C23 1.397(3)
C6 C28 1.396(3)
C6 C24 1.403(3)
Si3 C9 1.870(2)
Si3 C8 1.871(2)
Si3 C7 1.877(2)
C7 H5 0.9800
C7 H6 0.9800
C7 H7 0.9800
C8 H8 0.9800
C8 H9 0.9800
C8 H10 0.9800
C9 H11 0.9800
C9 H12 0.9800
C9 H13 0.9800
Si4 C12 1.874(2)
Si4 C10 1.874(2)
Si4 C11 1.876(2)
C10 H14 0.9800
C10 H15 0.9800
C10 H16 0.9800
C11 H17 0.9800
C11 H18 0.9800
C11 H19 0.9800
C12 H20 0.9800
C12 H21 0.9800
C12 H22 0.9800
Si5 C14 1.873(2)
Si5 C13 1.878(2)
Si5 C15 1.879(2)
C13 H23 0.9800
C13 H24 0.9800
C13 H25 0.9800
C14 H26 0.9800
C14 H27 0.9800
C14 H28 0.9800
C15 H29 0.9800
C15 H30 0.9800
C15 H31 0.9800
Si6 C17 1.875(3)
Si6 C18 1.876(2)
Si6 C16 1.876(2)
C16 H32 0.9800
C16 H33 0.9800
C16 H34 0.9800
C17 H35 0.9800
C17 H36 0.9800
C17 H37 0.9800
C18 H38 0.9800
C18 H39 0.9800
C18 H40 0.9800
C19 C20 1.389(3)
C19 H41 0.9500
C20 C21 1.371(3)
C20 H42 0.9500
C21 C22 1.373(4)
C21 H43 0.9500
C22 C23 1.388(3)
C22 H44 0.9500
C23 H45 0.9500
C24 C25 1.388(3)
C24 H46 0.9500
C25 C26 1.382(3)
C25 H47 0.9500
C26 C27 1.380(3)
C26 H48 0.9500
C27 C28 1.392(3)
C27 H49 0.9500
C28 H50 0.9500

loop_
_geom_torsion_atom_site_label_1
_geom_torsion_atom_site_label_2
_geom_torsion_atom_site_label_3
_geom_torsion_atom_site_label_4
_geom_torsion
C5 Si1 Si2 C6 32.04(11)
C1 Si1 Si2 C6 -162.07(10)
C5 Si1 Si2 C4 -167.80(10)
C1 Si1 Si2 C4 -1.92(10)
C5 Si1 C1 C2 -176.25(11)
Si2 Si1 C1 C2 18.29(13)
C5 Si1 C1 Si3 -65.08(13)
Si2 Si1 C1 Si3 129.46(7)
C5 Si1 C1 Si4 61.18(14)
Si2 Si1 C1 Si4 -104.28(9)
Si1 C1 C2 C3 -59.72(17)
Si3 C1 C2 C3 -172.94(13)
Si4 C1 C2 C3 65.61(18)
C1 C2 C3 C4 94.9(2)
C2 C3 C4 Si2 -59.08(18)
C2 C3 C4 Si5 65.32(18)
C2 C3 C4 Si6 -172.97(13)
C6 Si2 C4 C3 176.87(11)
Si1 Si2 C4 C3 17.67(13)
C6 Si2 C4 Si5 55.55(14)
Si1 Si2 C4 Si5 -103.65(9)
C6 Si2 C4 Si6 -71.69(13)
Si1 Si2 C4 Si6 129.11(7)
C1 Si1 C5 C19 -45.8(2)
Si2 Si1 C5 C19 118.61(19)
C1 Si1 C5 C23 137.74(16)
Si2 Si1 C5 C23 -57.85(18)
C4 Si2 C6 C28 -32.4(2)
Si1 Si2 C6 C28 125.49(17)
C4 Si2 C6 C24 153.04(14)
Si1 Si2 C6 C24 -49.06(17)
C2 C1 Si3 C9 167.54(12)
Si1 C1 Si3 C9 56.68(13)
Si4 C1 Si3 C9 -71.57(13)
C2 C1 Si3 C8 -68.63(14)
Si1 C1 Si3 C8 -179.49(10)
Si4 C1 Si3 C8 52.26(13)
C2 C1 Si3 C7 49.25(15)
Si1 C1 Si3 C7 -61.60(13)
Si4 C1 Si3 C7 170.14(11)
C2 C1 Si4 C12 29.52(16)
Si1 C1 Si4 C12 148.38(11)
Si3 C1 Si4 C12 -87.62(13)
C2 C1 Si4 C10 149.27(14)
Si1 C1 Si4 C10 -91.86(13)
Si3 C1 Si4 C10 32.14(14)
C2 C1 Si4 C11 -90.02(15)
Si1 C1 Si4 C11 28.85(14)
Si3 C1 Si4 C11 152.85(11)
C3 C4 Si5 C14 31.11(16)
Si2 C4 Si5 C14 149.33(11)
Si6 C4 Si5 C14 -85.75(12)
C3 C4 Si5 C13 -89.16(15)
Si2 C4 Si5 C13 29.06(14)
Si6 C4 Si5 C13 153.97(10)
C3 C4 Si5 C15 149.88(13)
Si2 C4 Si5 C15 -91.90(12)
Si6 C4 Si5 C15 33.01(13)
C3 C4 Si6 C17 164.59(14)
Si2 C4 Si6 C17 53.23(14)
Si5 C4 Si6 C17 -75.32(14)
C3 C4 Si6 C18 -71.99(15)
Si2 C4 Si6 C18 176.64(11)
Si5 C4 Si6 C18 48.09(14)
C3 C4 Si6 C16 44.96(16)
Si2 C4 Si6 C16 -66.41(14)
Si5 C4 Si6 C16 165.04(12)
C23 C5 C19 C20 0.3(4)
Si1 C5 C19 C20 -176.2(2)
C5 C19 C20 C21 0.6(4)
C19 C20 C21 C22 -1.0(4)
C20 C21 C22 C23 0.6(4)
C21 C22 C23 C5 0.3(4)
C19 C5 C23 C22 -0.7(3)
Si1 C5 C23 C22 176.03(18)
C28 C6 C24 C25 -0.9(3)
Si2 C6 C24 C25 174.01(15)
C6 C24 C25 C26 0.6(3)
C24 C25 C26 C27 0.3(3)
C25 C26 C27 C28 -0.8(3)
C26 C27 C28 C6 0.5(4)
C24 C6 C28 C27 0.3(3)
Si2 C6 C28 C27 -174.30(17)
